data_7005530
loop_
_publ_author_name
'Hua, Guoxiong'
'Li, Yang'
'Slawin, Alexandra M. Z.'
'Woollins, J. Derek'

_publ_section_title
;
 Stereoselective synthesis of olefins by a reductive coupling reaction.
;
_journal_issue 15
_journal_name_full 'Dalton transactions (Cambridge, England : 2003)'
_journal_page_first 1477
_journal_page_last 1480
_journal_paper_doi 10.1039/b702818k
_journal_year 2007
_chemical_formula_moiety 'C30 H28 O4'
_chemical_formula_sum 'C30 H28 O4'
_chemical_formula_weight 452.52
_chemical_name_systematic
;
?
;
_space_group_IT_number 14
_symmetry_cell_setting monoclinic
_symmetry_space_group_name_Hall '-P 2yn'
_symmetry_space_group_name_H-M 'P 1 21/n 1'
_atom_sites_solution_hydrogens geom
_atom_sites_solution_primary direct
_atom_sites_solution_secondary difmap
_audit_creation_method SHELXL-97
_cell_angle_alpha 90.00
_cell_angle_beta 93.312(3)
_cell_angle_gamma 90.00
_cell_formula_units_Z 4
_cell_length_a 9.5954(12)
_cell_length_b 15.3661(19)
_cell_length_c 16.1322(19)
_cell_measurement_reflns_used 9114
_cell_measurement_temperature 93(2)
_cell_measurement_theta_max 28.35
_cell_measurement_theta_min 1.83
_cell_volume 2374.6(5)
_computing_cell_refinement 'CrystalClear (Rigaku Corp., 2004)'
_computing_data_collection 'CrystalClear (Rigaku Corp., 2004)'
_computing_data_reduction 'CrystalClear (Rigaku Corp., 2004)'
_computing_molecular_graphics PLATON
_computing_publication_material 'Bruker SHELXTL'
_computing_structure_refinement 'SHELXL-97 (Sheldrick, 1997)'
_computing_structure_solution 'SHELXS-97 (Sheldrick, 1990)'
_diffrn_ambient_temperature 93(2)
_diffrn_detector_area_resol_mean 0.83
_diffrn_measured_fraction_theta_full 0.946
_diffrn_measured_fraction_theta_max 0.932
_diffrn_measurement_device_type CCD
_diffrn_measurement_method dtprofit.ref
_diffrn_radiation_monochromator confocal
_diffrn_radiation_source 'rotating anode'
_diffrn_radiation_type MoK\a
_diffrn_radiation_wavelength 0.71073
_diffrn_reflns_av_R_equivalents 0.0724
_diffrn_reflns_av_sigmaI/netI 0.0476
_diffrn_reflns_limit_h_max 8
_diffrn_reflns_limit_h_min -12
_diffrn_reflns_limit_k_max 18
_diffrn_reflns_limit_k_min -19
_diffrn_reflns_limit_l_max 20
_diffrn_reflns_limit_l_min -20
_diffrn_reflns_number 12943
_diffrn_reflns_theta_full 25.00
_diffrn_reflns_theta_max 27.26
_diffrn_reflns_theta_min 2.65
_exptl_absorpt_coefficient_mu 0.083
_exptl_absorpt_correction_T_max 0.9755
_exptl_absorpt_correction_T_min 0.9755
_exptl_absorpt_correction_type multi-scan
_exptl_crystal_colour Colorless
_exptl_crystal_density_diffrn 1.266
_exptl_crystal_density_method 'not measured'
_exptl_crystal_description Prism
_exptl_crystal_F_000 960
_exptl_crystal_size_max 0.30
_exptl_crystal_size_mid 0.30
_exptl_crystal_size_min 0.30
_refine_diff_density_max 0.196
_refine_diff_density_min -0.250
_refine_diff_density_rms 0.048
_refine_ls_extinction_method none
_refine_ls_goodness_of_fit_ref 1.076
_refine_ls_hydrogen_treatment constr
_refine_ls_matrix_type full
_refine_ls_number_parameters 311
_refine_ls_number_reflns 4207
_refine_ls_number_restraints 0
_refine_ls_restrained_S_all 1.076
_refine_ls_R_factor_all 0.0653
_refine_ls_R_factor_gt 0.0517
_refine_ls_shift/su_max 0.010
_refine_ls_shift/su_mean 0.001
_refine_ls_structure_factor_coef Fsqd
_refine_ls_weighting_details 'calc w=1/[\s^2^(Fo^2^)+(0.0545P)^2^+1.0636P] where P=(Fo^2^+2Fc^2^)/3'
_refine_ls_weighting_scheme calc
_refine_ls_wR_factor_gt 0.1188
_refine_ls_wR_factor_ref 0.1262
_reflns_number_gt 3531
_reflns_number_total 4207
_reflns_threshold_expression >2sigma(I)
_cod_data_source_file b702818k.txt
_cod_data_source_block p21n
_cod_depositor_comments
;
The following automatic conversions were performed:
'_symmetry_cell_setting' value 'Monoclinic' changed to 'monoclinic'
according to '/home/saulius/struct/CIF-dictionaries/cif_core.dic'
dictionary named 'cif_core.dic' version 2.4.1 from 2010-06-29.

Automatic conversion script
Id: cif_fix_enum 1527 2010-12-29 10:47:43Z saulius 
;
_cod_original_sg_symbol_H-M P21/n
_cod_database_code 7005530

loop_
_symmetry_equiv_pos_as_xyz
'x, y, z'
'-x+1/2, y+1/2, -z+1/2'
'-x, -y, -z'
'x-1/2, -y-1/2, z-1/2'

loop_
_atom_site_label
_atom_site_type_symbol
_atom_site_fract_x
_atom_site_fract_y
_atom_site_fract_z
_atom_site_U_iso_or_equiv
_atom_site_adp_type
_atom_site_occupancy
_atom_site_symmetry_multiplicity
_atom_site_calc_flag
_atom_site_refinement_flags
_atom_site_disorder_assembly
_atom_site_disorder_group
O32 O 1.45622(14) 0.07044(8) 0.24591(7) 0.0254(3) Uani 1 1 d . . .
O5 O 1.44161(14) 0.41351(9) 0.92108(8) 0.0283(3) Uani 1 1 d . . .
O12 O 1.93457(14) 0.43208(9) 0.42157(8) 0.0305(3) Uani 1 1 d . . .
O25 O 0.98095(14) 0.08535(9) 0.75507(9) 0.0331(4) Uani 1 1 d . . .
C21 C 1.40188(18) 0.22678(12) 0.56131(10) 0.0193(4) Uani 1 1 d . . .
C22 C 1.29009(19) 0.18791(11) 0.61057(11) 0.0202(4) Uani 1 1 d . . .
C29 C 1.41181(18) 0.19030(12) 0.47576(11) 0.0200(4) Uani 1 1 d . . .
C1 C 1.49008(18) 0.28873(12) 0.59371(11) 0.0191(4) Uani 1 1 d . . .
C14 C 1.71077(19) 0.26972(12) 0.51696(11) 0.0206(4) Uani 1 1 d . . .
H14 H 1.7034 0.2086 0.5241 0.025 Uiso 1 1 calc R . .
C10 C 1.62646(19) 0.41357(12) 0.53950(11) 0.0225(4) Uani 1 1 d . . .
H10 H 1.5619 0.4520 0.5629 0.027 Uiso 1 1 calc R . .
C33 C 1.44059(18) 0.20408(12) 0.32730(11) 0.0207(4) Uani 1 1 d . . .
H33 H 1.4503 0.2402 0.2802 0.025 Uiso 1 1 calc R . .
C12 C 1.83206(19) 0.39206(12) 0.46341(10) 0.0226(4) Uani 1 1 d . . .
C27 C 1.15260(19) 0.18439(12) 0.57875(11) 0.0222(4) Uani 1 1 d . . .
H27 H 1.1306 0.2053 0.5241 0.027 Uiso 1 1 calc R . .
C6 C 1.57101(19) 0.35008(12) 0.81838(11) 0.0214(4) Uani 1 1 d . . .
H6 H 1.6470 0.3452 0.8586 0.026 Uiso 1 1 calc R . .
C31 C 1.42554(18) 0.06214(12) 0.38823(11) 0.0209(4) Uani 1 1 d . . .
H31 H 1.4256 0.0006 0.3829 0.025 Uiso 1 1 calc R . .
C25 C 1.0771(2) 0.11931(12) 0.70411(12) 0.0246(4) Uani 1 1 d . . .
C11 C 1.7343(2) 0.44736(12) 0.49636(11) 0.0250(4) Uani 1 1 d . . .
H11 H 1.7418 0.5085 0.4891 0.030 Uiso 1 1 calc R . .
C4 C 1.33528(19) 0.39504(12) 0.78077(11) 0.0223(4) Uani 1 1 d . . .
H4 H 1.2498 0.4207 0.7950 0.027 Uiso 1 1 calc R . .
C35 C 1.4689(2) 0.12182(13) 0.17256(11) 0.0253(4) Uani 1 1 d . . .
H35A H 1.3808 0.1523 0.1590 0.038 Uiso 1 1 calc R . .
H35B H 1.4906 0.0838 0.1262 0.038 Uiso 1 1 calc R . .
H35C H 1.5440 0.1645 0.1823 0.038 Uiso 1 1 calc R . .
C23 C 1.3191(2) 0.15338(13) 0.69008(11) 0.0245(4) Uani 1 1 d . . .
H23 H 1.4127 0.1532 0.7128 0.029 Uiso 1 1 calc R . .
C32 C 1.44108(18) 0.11408(12) 0.31863(11) 0.0204(4) Uani 1 1 d . . .
C30 C 1.41000(18) 0.09967(12) 0.46494(11) 0.0193(4) Uani 1 1 d . . .
H30 H 1.3978 0.0632 0.5115 0.023 Uiso 1 1 calc R . .
C13 C 1.82140(19) 0.30272(12) 0.47445(11) 0.0223(4) Uani 1 1 d . . .
H13 H 1.8887 0.2646 0.4533 0.027 Uiso 1 1 calc R . .
C34 C 1.42589(18) 0.24133(12) 0.40506(11) 0.0202(4) Uani 1 1 d . . .
H34 H 1.4254 0.3029 0.4101 0.024 Uiso 1 1 calc R . .
C7 C 1.58412(19) 0.32089(12) 0.73842(11) 0.0214(4) Uani 1 1 d . . .
H7 H 1.6704 0.2964 0.7240 0.026 Uiso 1 1 calc R . .
C5 C 1.44501(19) 0.38687(12) 0.83976(11) 0.0206(4) Uani 1 1 d . . .
C2 C 1.47430(18) 0.32629(11) 0.67795(11) 0.0191(4) Uani 1 1 d . . .
C24 C 1.2146(2) 0.11945(13) 0.73627(11) 0.0262(4) Uani 1 1 d . . .
H24 H 1.2369 0.0962 0.7900 0.031 Uiso 1 1 calc R . .
C9 C 1.61052(18) 0.32366(12) 0.54933(10) 0.0192(4) Uani 1 1 d . . .
C26 C 1.04595(19) 0.15116(12) 0.62444(12) 0.0244(4) Uani 1 1 d . . .
H26 H 0.9526 0.1502 0.6014 0.029 Uiso 1 1 calc R . .
C8 C 1.3163(2) 0.45401(13) 0.94514(12) 0.0282(5) Uani 1 1 d . . .
H8A H 1.2949 0.5042 0.9092 0.042 Uiso 1 1 calc R . .
H8B H 1.3287 0.4734 1.0030 0.042 Uiso 1 1 calc R . .
H8C H 1.2392 0.4122 0.9398 0.042 Uiso 1 1 calc R . .
C15 C 2.0439(2) 0.37881(15) 0.39331(13) 0.0350(5) Uani 1 1 d . . .
H15A H 2.0950 0.3520 0.4411 0.053 Uiso 1 1 calc R . .
H15B H 2.1079 0.4146 0.3626 0.053 Uiso 1 1 calc R . .
H15C H 2.0039 0.3331 0.3568 0.053 Uiso 1 1 calc R . .
C3 C 1.35113(19) 0.36540(12) 0.70047(11) 0.0224(4) Uani 1 1 d . . .
H3 H 1.2761 0.3720 0.6599 0.027 Uiso 1 1 calc R . .
C28 C 0.8434(2) 0.07148(15) 0.72028(15) 0.0394(6) Uani 1 1 d . . .
H28A H 0.7995 0.1277 0.7067 0.059 Uiso 1 1 calc R . .
H28B H 0.7885 0.0407 0.7605 0.059 Uiso 1 1 calc R . .
H28C H 0.8471 0.0365 0.6697 0.059 Uiso 1 1 calc R . .

loop_
_atom_site_aniso_label
_atom_site_aniso_U_11
_atom_site_aniso_U_22
_atom_site_aniso_U_33
_atom_site_aniso_U_23
_atom_site_aniso_U_13
_atom_site_aniso_U_12
O32 0.0351(7) 0.0242(7) 0.0169(6) -0.0024(5) 0.0030(5) -0.0006(6)
O5 0.0304(7) 0.0330(8) 0.0216(7) -0.0062(6) 0.0027(6) 0.0069(6)
O12 0.0330(8) 0.0313(8) 0.0284(7) 0.0028(6) 0.0115(6) -0.0064(6)
O25 0.0347(8) 0.0298(8) 0.0366(8) -0.0048(6) 0.0167(7) -0.0084(6)
C21 0.0196(9) 0.0194(9) 0.0187(9) 0.0017(7) -0.0007(7) 0.0011(7)
C22 0.0245(9) 0.0168(9) 0.0194(9) -0.0029(7) 0.0009(7) -0.0015(8)
C29 0.0165(9) 0.0235(10) 0.0196(9) 0.0011(8) -0.0018(7) -0.0010(7)
C1 0.0192(9) 0.0178(9) 0.0201(9) 0.0003(7) -0.0003(7) 0.0026(7)
C14 0.0244(9) 0.0162(9) 0.0211(9) -0.0028(7) -0.0010(8) -0.0018(8)
C10 0.0237(9) 0.0204(10) 0.0232(9) -0.0017(8) 0.0000(8) 0.0014(8)
C33 0.0215(9) 0.0216(10) 0.0187(9) 0.0048(8) -0.0008(7) -0.0032(8)
C12 0.0232(9) 0.0284(11) 0.0158(8) 0.0010(8) -0.0008(7) -0.0059(8)
C27 0.0263(10) 0.0174(9) 0.0227(9) -0.0003(8) 0.0002(8) 0.0012(8)
C6 0.0200(9) 0.0220(10) 0.0218(9) -0.0006(8) -0.0021(7) -0.0005(8)
C31 0.0229(9) 0.0166(9) 0.0230(9) 0.0007(7) -0.0008(8) -0.0001(7)
C25 0.0304(11) 0.0173(10) 0.0275(10) -0.0082(8) 0.0130(8) -0.0036(8)
C11 0.0305(11) 0.0189(10) 0.0251(9) 0.0027(8) -0.0009(8) -0.0017(8)
C4 0.0178(9) 0.0209(10) 0.0284(10) -0.0026(8) 0.0050(8) 0.0018(8)
C35 0.0250(10) 0.0338(11) 0.0171(9) 0.0016(8) 0.0030(8) 0.0028(9)
C23 0.0254(10) 0.0272(11) 0.0203(9) -0.0031(8) -0.0032(8) -0.0068(8)
C32 0.0181(9) 0.0245(10) 0.0183(9) -0.0023(8) -0.0005(7) -0.0015(8)
C30 0.0194(9) 0.0201(10) 0.0182(9) 0.0047(7) -0.0006(7) -0.0019(7)
C13 0.0219(9) 0.0242(10) 0.0209(9) -0.0036(8) 0.0007(7) 0.0013(8)
C34 0.0215(9) 0.0161(9) 0.0226(9) 0.0000(7) -0.0002(7) -0.0030(7)
C7 0.0185(9) 0.0215(10) 0.0246(9) -0.0020(8) 0.0031(7) -0.0001(7)
C5 0.0252(10) 0.0163(9) 0.0206(9) -0.0018(7) 0.0040(7) -0.0021(8)
C2 0.0199(9) 0.0164(9) 0.0211(9) 0.0001(7) 0.0024(7) -0.0032(7)
C24 0.0363(11) 0.0265(11) 0.0158(9) -0.0020(8) 0.0024(8) -0.0078(9)
C9 0.0197(9) 0.0220(10) 0.0155(8) -0.0006(7) -0.0029(7) -0.0021(7)
C26 0.0201(9) 0.0204(10) 0.0327(10) -0.0044(8) 0.0021(8) -0.0011(8)
C8 0.0334(11) 0.0256(11) 0.0266(10) 0.0009(8) 0.0106(9) 0.0060(9)
C15 0.0332(11) 0.0392(13) 0.0340(11) 0.0019(10) 0.0130(9) -0.0034(10)
C3 0.0186(9) 0.0234(10) 0.0247(9) -0.0003(8) -0.0026(8) -0.0014(8)
C28 0.0297(11) 0.0322(12) 0.0583(15) -0.0044(11) 0.0185(10) -0.0051(10)

loop_
_atom_type_symbol
_atom_type_description
_atom_type_scat_dispersion_real
_atom_type_scat_dispersion_imag
_atom_type_scat_source
C C 0.0033 0.0016 'International Tables Vol C Tables 4.2.6.8 and 6.1.1.4'
H H 0.0000 0.0000 'International Tables Vol C Tables 4.2.6.8 and 6.1.1.4'
O O 0.0106 0.0060 'International Tables Vol C Tables 4.2.6.8 and 6.1.1.4'

loop_
_geom_angle_atom_site_label_1
_geom_angle_atom_site_label_2
_geom_angle_atom_site_label_3
_geom_angle
_geom_angle_site_symmetry_1
_geom_angle_site_symmetry_3
_geom_angle_publ_flag
C32 O32 C35 117.19(14) . . ?
C5 O5 C8 117.10(14) . . ?
C12 O12 C15 117.52(15) . . ?
C25 O25 C28 117.49(16) . . ?
C1 C21 C22 121.70(16) . . ?
C1 C21 C29 123.06(16) . . ?
C22 C21 C29 115.20(15) . . ?
C27 C22 C23 117.27(17) . . ?
C27 C22 C21 120.95(16) . . ?
C23 C22 C21 121.78(16) . . ?
C34 C29 C30 117.16(16) . . ?
C34 C29 C21 123.82(16) . . ?
C30 C29 C21 119.01(15) . . ?
C21 C1 C2 121.86(16) . . ?
C21 C1 C9 123.33(16) . . ?
C2 C1 C9 114.80(15) . . ?
C13 C14 C9 122.02(17) . . ?
C13 C14 H14 119.0 . . ?
C9 C14 H14 119.0 . . ?
C11 C10 C9 121.20(17) . . ?
C11 C10 H10 119.4 . . ?
C9 C10 H10 119.4 . . ?
C32 C33 C34 120.03(16) . . ?
C32 C33 H33 120.0 . . ?
C34 C33 H33 120.0 . . ?
O12 C12 C13 124.54(17) . . ?
O12 C12 C11 115.62(17) . . ?
C13 C12 C11 119.83(17) . . ?
C22 C27 C26 122.02(17) . . ?
C22 C27 H27 119.0 . . ?
C26 C27 H27 119.0 . . ?
C7 C6 C5 119.36(17) . . ?
C7 C6 H6 120.3 . . ?
C5 C6 H6 120.3 . . ?
C30 C31 C32 120.35(17) . . ?
C30 C31 H31 119.8 . . ?
C32 C31 H31 119.8 . . ?
O25 C25 C24 115.67(17) . . ?
O25 C25 C26 124.79(18) . . ?
C24 C25 C26 119.54(17) . . ?
C10 C11 C12 120.22(17) . . ?
C10 C11 H11 119.9 . . ?
C12 C11 H11 119.9 . . ?
C5 C4 C3 119.44(16) . . ?
C5 C4 H4 120.3 . . ?
C3 C4 H4 120.3 . . ?
O32 C35 H35A 109.5 . . ?
O32 C35 H35B 109.5 . . ?
H35A C35 H35B 109.5 . . ?
O32 C35 H35C 109.5 . . ?
H35A C35 H35C 109.5 . . ?
H35B C35 H35C 109.5 . . ?
C24 C23 C22 121.52(17) . . ?
C24 C23 H23 119.2 . . ?
C22 C23 H23 119.2 . . ?
O32 C32 C33 125.16(16) . . ?
O32 C32 C31 115.64(16) . . ?
C33 C32 C31 119.20(16) . . ?
C31 C30 C29 121.63(16) . . ?
C31 C30 H30 119.2 . . ?
C29 C30 H30 119.2 . . ?
C12 C13 C14 119.15(17) . . ?
C12 C13 H13 120.4 . . ?
C14 C13 H13 120.4 . . ?
C33 C34 C29 121.60(17) . . ?
C33 C34 H34 119.2 . . ?
C29 C34 H34 119.2 . . ?
C6 C7 C2 121.89(17) . . ?
C6 C7 H7 119.1 . . ?
C2 C7 H7 119.1 . . ?
O5 C5 C4 124.73(16) . . ?
O5 C5 C6 115.12(16) . . ?
C4 C5 C6 120.15(16) . . ?
C3 C2 C7 117.45(16) . . ?
C3 C2 C1 122.47(16) . . ?
C7 C2 C1 120.06(16) . . ?
C23 C24 C25 120.08(17) . . ?
C23 C24 H24 120.0 . . ?
C25 C24 H24 120.0 . . ?
C14 C9 C10 117.52(17) . . ?
C14 C9 C1 122.38(16) . . ?
C10 C9 C1 120.10(16) . . ?
C25 C26 C27 119.52(17) . . ?
C25 C26 H26 120.2 . . ?
C27 C26 H26 120.2 . . ?
O5 C8 H8A 109.5 . . ?
O5 C8 H8B 109.5 . . ?
H8A C8 H8B 109.5 . . ?
O5 C8 H8C 109.5 . . ?
H8A C8 H8C 109.5 . . ?
H8B C8 H8C 109.5 . . ?
O12 C15 H15A 109.5 . . ?
O12 C15 H15B 109.5 . . ?
H15A C15 H15B 109.5 . . ?
O12 C15 H15C 109.5 . . ?
H15A C15 H15C 109.5 . . ?
H15B C15 H15C 109.5 . . ?
C4 C3 C2 121.66(17) . . ?
C4 C3 H3 119.2 . . ?
C2 C3 H3 119.2 . . ?
O25 C28 H28A 109.5 . . ?
O25 C28 H28B 109.5 . . ?
H28A C28 H28B 109.5 . . ?
O25 C28 H28C 109.5 . . ?
H28A C28 H28C 109.5 . . ?
H28B C28 H28C 109.5 . . ?

loop_
_geom_bond_atom_site_label_1
_geom_bond_atom_site_label_2
_geom_bond_distance
_geom_bond_site_symmetry_2
_geom_bond_publ_flag
O32 C32 1.366(2) . ?
O32 C35 1.434(2) . ?
O5 C5 1.376(2) . ?
O5 C8 1.428(2) . ?
O12 C12 1.370(2) . ?
O12 C15 1.426(2) . ?
O25 C25 1.374(2) . ?
O25 C28 1.420(3) . ?
C21 C1 1.358(3) . ?
C21 C22 1.496(2) . ?
C21 C29 1.498(2) . ?
C22 C27 1.389(3) . ?
C22 C23 1.401(3) . ?
C29 C34 1.397(2) . ?
C29 C30 1.404(3) . ?
C1 C2 1.492(2) . ?
C1 C9 1.494(2) . ?
C14 C13 1.392(3) . ?
C14 C9 1.394(3) . ?
C14 H14 0.9500 . ?
C10 C11 1.381(3) . ?
C10 C9 1.400(3) . ?
C10 H10 0.9500 . ?
C33 C32 1.390(3) . ?
C33 C34 1.393(3) . ?
C33 H33 0.9500 . ?
C12 C13 1.389(3) . ?
C12 C11 1.394(3) . ?
C27 C26 1.392(3) . ?
C27 H27 0.9500 . ?
C6 C7 1.378(3) . ?
C6 C5 1.396(3) . ?
C6 H6 0.9500 . ?
C31 C30 1.381(3) . ?
C31 C32 1.393(3) . ?
C31 H31 0.9500 . ?
C25 C24 1.389(3) . ?
C25 C26 1.392(3) . ?
C11 H11 0.9500 . ?
C4 C5 1.384(3) . ?
C4 C3 1.390(3) . ?
C4 H4 0.9500 . ?
C35 H35A 0.9800 . ?
C35 H35B 0.9800 . ?
C35 H35C 0.9800 . ?
C23 C24 1.386(3) . ?
C23 H23 0.9500 . ?
C30 H30 0.9500 . ?
C13 H13 0.9500 . ?
C34 H34 0.9500 . ?
C7 C2 1.397(3) . ?
C7 H7 0.9500 . ?
C2 C3 1.393(3) . ?
C24 H24 0.9500 . ?
C26 H26 0.9500 . ?
C8 H8A 0.9800 . ?
C8 H8B 0.9800 . ?
C8 H8C 0.9800 . ?
C15 H15A 0.9800 . ?
C15 H15B 0.9800 . ?
C15 H15C 0.9800 . ?
C3 H3 0.9500 . ?
C28 H28A 0.9800 . ?
C28 H28B 0.9800 . ?
C28 H28C 0.9800 . ?

loop_
_geom_torsion_atom_site_label_1
_geom_torsion_atom_site_label_2
_geom_torsion_atom_site_label_3
_geom_torsion_atom_site_label_4
_geom_torsion
_geom_torsion_site_symmetry_1
_geom_torsion_site_symmetry_2
_geom_torsion_site_symmetry_3
_geom_torsion_site_symmetry_4
_geom_torsion_publ_flag
C1 C21 C22 C27 128.77(19) . . . . ?
C29 C21 C22 C27 -53.2(2) . . . . ?
C1 C21 C22 C23 -51.5(3) . . . . ?
C29 C21 C22 C23 126.52(18) . . . . ?
C1 C21 C29 C34 -47.5(3) . . . . ?
C22 C21 C29 C34 134.51(18) . . . . ?
C1 C21 C29 C30 131.09(19) . . . . ?
C22 C21 C29 C30 -46.9(2) . . . . ?
C22 C21 C1 C2 -4.5(3) . . . . ?
C29 C21 C1 C2 177.62(16) . . . . ?
C22 C21 C1 C9 174.59(16) . . . . ?
C29 C21 C1 C9 -3.3(3) . . . . ?
C15 O12 C12 C13 -5.3(3) . . . . ?
C15 O12 C12 C11 174.48(16) . . . . ?
C23 C22 C27 C26 2.4(3) . . . . ?
C21 C22 C27 C26 -177.84(16) . . . . ?
C28 O25 C25 C24 -170.49(17) . . . . ?
C28 O25 C25 C26 8.5(3) . . . . ?
C9 C10 C11 C12 -1.7(3) . . . . ?
O12 C12 C11 C10 179.84(16) . . . . ?
C13 C12 C11 C10 -0.4(3) . . . . ?
C27 C22 C23 C24 -1.9(3) . . . . ?
C21 C22 C23 C24 178.35(17) . . . . ?
C35 O32 C32 C33 -1.7(3) . . . . ?
C35 O32 C32 C31 178.45(15) . . . . ?
C34 C33 C32 O32 -179.27(16) . . . . ?
C34 C33 C32 C31 0.6(3) . . . . ?
C30 C31 C32 O32 179.76(16) . . . . ?
C30 C31 C32 C33 -0.1(3) . . . . ?
C32 C31 C30 C29 -1.2(3) . . . . ?
C34 C29 C30 C31 1.8(3) . . . . ?
C21 C29 C30 C31 -176.84(16) . . . . ?
O12 C12 C13 C14 -178.85(16) . . . . ?
C11 C12 C13 C14 1.4(3) . . . . ?
C9 C14 C13 C12 -0.4(3) . . . . ?
C32 C33 C34 C29 0.2(3) . . . . ?
C30 C29 C34 C33 -1.4(3) . . . . ?
C21 C29 C34 C33 177.26(17) . . . . ?
C5 C6 C7 C2 -0.6(3) . . . . ?
C8 O5 C5 C4 -1.3(3) . . . . ?
C8 O5 C5 C6 178.11(16) . . . . ?
C3 C4 C5 O5 -179.82(17) . . . . ?
C3 C4 C5 C6 0.8(3) . . . . ?
C7 C6 C5 O5 179.55(16) . . . . ?
C7 C6 C5 C4 -1.0(3) . . . . ?
C6 C7 C2 C3 2.2(3) . . . . ?
C6 C7 C2 C1 -176.07(17) . . . . ?
C21 C1 C2 C3 -56.1(3) . . . . ?
C9 C1 C2 C3 124.73(18) . . . . ?
C21 C1 C2 C7 122.1(2) . . . . ?
C9 C1 C2 C7 -57.0(2) . . . . ?
C22 C23 C24 C25 -0.2(3) . . . . ?
O25 C25 C24 C23 -179.17(16) . . . . ?
C26 C25 C24 C23 1.8(3) . . . . ?
C13 C14 C9 C10 -1.6(2) . . . . ?
C13 C14 C9 C1 178.89(16) . . . . ?
C11 C10 C9 C14 2.6(2) . . . . ?
C11 C10 C9 C1 -177.85(16) . . . . ?
C21 C1 C9 C14 -52.8(2) . . . . ?
C2 C1 C9 C14 126.41(18) . . . . ?
C21 C1 C9 C10 127.72(19) . . . . ?
C2 C1 C9 C10 -53.1(2) . . . . ?
O25 C25 C26 C27 179.75(17) . . . . ?
C24 C25 C26 C27 -1.3(3) . . . . ?
C22 C27 C26 C25 -0.8(3) . . . . ?
C5 C4 C3 C2 1.0(3) . . . . ?
C7 C2 C3 C4 -2.5(3) . . . . ?
C1 C2 C3 C4 175.81(17) . . . . ?

loop_
_cod_related_entry_id
_cod_related_entry_database
_cod_related_entry_code
1 ChemSpider 23183
